data_8000469
loop_
_publ_author_name
'Wieduwilt, Erna K.'
'Macetti, Giovanni'
'Genoni, Alessandro'

_publ_contact_author
;
    Dr. Alessandro Genoni
;
_publ_section_title
;
 Climbing Jacob&#x2019;s Ladder of Structural Refinement: Introduction of
 a Localized Molecular Orbital-Based Embedding for Accurate X-ray
 Determinations of Hydrogen Atom Positions
;
_journal_name_full 'The Journal of Physical Chemistry Letters'
_journal_page_first 463
_journal_page_last 471
_journal_paper_doi 10.1021/acs.jpclett.0c03421
_journal_year 2020
_chemical_absolute_configuration unk
_chemical_formula_moiety 'C5 H12 O5'
_chemical_formula_sum 'C5 H12 O5'
_chemical_formula_weight 152.1484
_chemical_name_common xylitol
_space_group_IT_number 19
_space_group_name_Hall 'P 2ac 2ab'
_space_group_name_H-M_alt 'P 21 21 21'
_symmetry_cell_setting orthorhombic
_symmetry_Int_Tables_number 19
_symmetry_space_group_name_Hall 'P 2ac 2ab'
_symmetry_space_group_name_H-M 'P 21 21 21'
_atom_sites_solution_hydrogens HAR
_atom_sites_solution_primary direct
_atom_sites_solution_secondary direct
_audit_creation_date 2020-7-28
_audit_creation_method 'Tonto 19.12.17 github v. dd352d58'
_cell_angle_alpha 90.000000(0)
_cell_angle_beta 90.000000(0)
_cell_angle_gamma 90.000000(0)
_cell_formula_units_Z 4
_cell_length_a 8.264(4)
_cell_length_b 8.901(2)
_cell_length_c 8.9223(14)
_cell_measurement_reflns_used 20
_cell_measurement_temperature 122.4(5)
_cell_volume 656.3(4)
_diffrn_ambient_temperature 122.4(5)
_diffrn_measured_fraction_theta_full 1.000
_diffrn_measured_fraction_theta_max 1.000
_diffrn_measurement_device_type 'Enraf Nonius CAD4'
_diffrn_measurement_method '\w 2\q scans'
_diffrn_radiation_monochromator graphite
_diffrn_radiation_type MoK\a
_diffrn_radiation_wavelength 0.71073
_diffrn_reflns_av_R_equivalents 0.0171
_diffrn_reflns_av_unetI/netI 0.0235
_diffrn_reflns_number 33102
_diffrn_reflns_theta_full 25.242
_diffrn_reflns_theta_max 59.940
_diffrn_reflns_theta_min 3.233
_exptl_absorpt_coefficient_mu 0.139
_exptl_absorpt_correction_type none
_exptl_crystal_colour colourless
_exptl_crystal_density_diffrn 1.540
_exptl_crystal_density_method 'not measured'
_exptl_crystal_description prism
_exptl_crystal_F_000 328
_exptl_crystal_size_max 0.37
_exptl_crystal_size_mid 0.32
_exptl_crystal_size_min 0.26
_refine_diff_density_max 0.1280
_refine_diff_density_min -0.1292
_refine_diff_density_rms 0.0307
_refine_ls_extinction_method none
_refine_ls_goodness_of_fit_all 0.8238
_refine_ls_goodness_of_fit_gt 0.8238
_refine_ls_hydrogen_treatment refall
_refine_ls_matrix_type full
_refine_ls_number_constraints 0
_refine_ls_number_parameters 199
_refine_ls_number_reflns 5407
_refine_ls_number_restraints 0
_refine_ls_R_factor_all 0.0180
_refine_ls_R_factor_gt 0.0180
_refine_ls_R_Fsqd_factor 0.0327
_refine_ls_shift/su_max 0.0000
_refine_ls_structure_factor_coef F
_refine_ls_weighting_details w=1/\s(F)
_refine_ls_weighting_scheme sigma
_refine_ls_wR_factor_all 0.0130
_refine_ls_wR_factor_gt 0.0130
_reflns_d_resolution_high 6.301475
_reflns_d_resolution_low 0.410587
_reflns_Friedel_coverage 0.000
_reflns_Friedel_fraction_full 0.000
_reflns_Friedel_fraction_max 0.000
_reflns_limit_h_max 20
_reflns_limit_h_min 0
_reflns_limit_k_max 21
_reflns_limit_k_min 0
_reflns_limit_l_max 21
_reflns_limit_l_min 0
_reflns_number_gt 5407
_reflns_number_total 5407
_reflns_threshold_expression 'F>0 & |F_calc|>10^-3'
_cod_data_source_file xylitol_B3LYP-cc-pVDZ_ELMO4A.cif
_cod_data_source_block xylitol_B3LYP-cc-pVDZ_ELMO4A
_cod_depositor_comments
;
The following automatic conversions were performed:

data item '_symmetry_cell_setting' value 'Orthorhombic' was changed
to 'orthorhombic' in accordance with the
/home/data/users/saulius/crontab/automatic-downloads/rss-feeds/ACS/lib/dictionaries/cif_core.dic
dictionary named 'cif_core.dic' version 2.4.2 last updated on
2011-04-26.

Automatic conversion script
Id: cif_fix_values 7556 2019-12-06 15:28:31Z antanas 
;
_cod_original_sg_symbol_Hall 'p 2ac 2ab'
_cod_original_sg_symbol_H-M 'p 21 21 21'
_cod_database_code 8000469
_qcr_software Tonto
_qcr_software_version '19.12.17 v. dd352d58 modified'
_qcr_software_platform Linux-4.15.0-72-generic
_qcr_software_build_date '2019-12-17 16:54'
_qcr_software_website https://github.com/dylan-jayatilaka/tonto
_qcr_calc_method 'B3LYP/ELMO R=4.0 A'
_qcr_calc_gaussian_basis_set cc-pVDZ
_qcr_calc_gaussian_basis_set_kind cartesian
_qcr_calc_unit_spin_multiplicity 1
_qcr_calc_unit_n_electrons 1394
_qcr_calc_unit_n_alpha_electrons 697
_qcr_calc_unit_n_beta_electrons 697
_refine_ls_kind 'Hirshfeld atom refinement (HAR)'
_refine_ls_method_description
;
   S.C. Capelli, H.-B. Burgi, B. Dittrich, S.Grabowsky
   and Dylan Jayatilaka, IUCrJ (2014). 1, 361-379
;
_refine_qcr_psi_constraint none
_refine_ls_svd_threshold 0.1E-02
_refine_ls_coordinate_system cartesian
_refine_ls_shift/su_conv_tol 0.0150
_refine_ls_shift/su_max_mean 0.0000
_refine_ls_shift/su_max_par
;
;
_shelx_f_calc_maximum 79.320720

loop_
_symmetry_equiv_pos_as_xyz
'+x, +y, +z'
'-x+1/2, -y, +z+1/2'
'+x+1/2, -y+1/2, -z'
'-x, +y+1/2, -z+1/2'

loop_
_atom_site_label
_atom_site_fract_x
_atom_site_fract_y
_atom_site_fract_z
_atom_site_U_iso_or_equiv
_atom_site_adp_type
_atom_site_occupancy
_atom_site_disorder_group
O1 0.678514(17) 0.228898(17) 0.421617(16) 0.01175(4) Uani 1.000000 0
O2 0.614743(16) 0.435988(17) 0.182465(16) 0.01202(4) Uani 1.000000 0
O3 0.318149(18) 0.431234(16) 0.040205(15) 0.01159(4) Uani 1.000000 0
O4 0.229129(17) 0.129552(16) 0.108549(16) 0.01137(4) Uani 1.000000 0
O5 -0.088638(17) 0.205109(18) 0.215988(17) 0.01310(5) Uani 1.000000 0
C1 0.52459(2) 0.29375(2) 0.39060(2) 0.01106(5) Uani 1.000000 0
C2 0.50069(2) 0.322878(19) 0.224413(18) 0.00926(5) Uani 1.000000 0
C3 0.32769(2) 0.375469(19) 0.189863(18) 0.00935(5) Uani 1.000000 0
C4 0.200831(19) 0.251729(19) 0.210095(18) 0.00940(5) Uani 1.000000 0
C5 0.03184(2) 0.31483(2) 0.18555(2) 0.01194(5) Uani 1.000000 0
H1 0.5122(6) 0.4012(6) 0.4505(5) 0.029(3) Uani 1.000000 0
H2 0.4331(6) 0.2179(6) 0.4328(5) 0.028(3) Uani 1.000000 0
H3 0.5261(5) 0.2184(5) 0.1623(5) 0.019(2) Uani 1.000000 0
H4 0.2973(5) 0.4665(5) 0.2679(5) 0.021(2) Uani 1.000000 0
H5 0.2065(5) 0.2101(5) 0.3253(5) 0.022(2) Uani 1.000000 0
H6 0.0211(6) 0.3568(6) 0.0714(5) 0.030(3) Uani 1.000000 0
H7 0.0126(6) 0.4101(5) 0.2620(7) 0.031(3) Uani 1.000000 0
H8 0.7571(6) 0.2445(7) 0.3389(6) 0.021(3) Uani 1.000000 0
H9 0.6519(7) 0.4164(6) 0.0805(6) 0.027(3) Uani 1.000000 0
H10 0.3285(7) 0.5420(6) 0.0451(6) 0.022(3) Uani 1.000000 0
H11 0.2797(7) 0.0492(5) 0.1661(6) 0.021(3) Uani 1.000000 0
H12 -0.1189(7) 0.1569(6) 0.1215(6) 0.023(3) Uani 1.000000 0

loop_
_atom_site_aniso_label
_atom_site_aniso_U_11
_atom_site_aniso_U_22
_atom_site_aniso_U_33
_atom_site_aniso_U_12
_atom_site_aniso_U_13
_atom_site_aniso_U_23
O1 0.00971(4) 0.01574(5) 0.00982(4) 0.00058(4) -0.00098(3) 0.00045(4)
O2 0.01057(4) 0.01391(5) 0.01157(4) -0.00277(4) 0.00057(4) -0.00058(4)
O3 0.01280(5) 0.01253(5) 0.00945(4) 0.00064(4) -0.00049(4) 0.00027(3)
O4 0.01155(4) 0.01122(4) 0.01134(4) 0.00139(4) -0.00153(3) -0.00159(4)
O5 0.00903(4) 0.01750(5) 0.01277(5) -0.00136(4) 0.00151(4) -0.00153(4)
C1 0.00915(5) 0.01545(6) 0.00858(5) 0.00039(4) 0.00022(4) -0.00039(5)
C2 0.00818(4) 0.01124(5) 0.00838(4) -0.00026(4) -0.00023(4) -0.00098(4)
C3 0.00852(5) 0.01089(5) 0.00865(4) 0.00021(4) -0.00022(4) -0.00099(4)
C4 0.00802(4) 0.01162(5) 0.00856(5) 0.00022(4) -0.00029(4) -0.00052(4)
C5 0.00848(5) 0.01255(6) 0.01478(6) 0.00095(4) -0.00011(4) -0.00149(5)
H1 0.034(3) 0.028(3) 0.024(2) 0.004(2) -0.004(2) -0.009(2)
H2 0.020(2) 0.040(3) 0.025(3) 0.005(2) 0.002(2) 0.012(2)
H3 0.023(2) 0.019(2) 0.016(2) 0.0032(19) 0.0020(18) -0.0019(18)
H4 0.027(2) 0.021(2) 0.015(2) 0.0052(19) 0.003(2) -0.0032(19)
H5 0.025(2) 0.024(2) 0.017(2) -0.0028(19) 0.002(2) -0.002(2)
H6 0.029(3) 0.032(3) 0.028(3) -0.001(2) 0.000(2) 0.016(2)
H7 0.014(2) 0.032(3) 0.048(3) 0.004(2) -0.003(2) -0.014(3)
H8 0.012(2) 0.033(4) 0.020(3) 0.002(2) -0.003(2) 0.007(3)
H9 0.031(3) 0.029(3) 0.021(3) -0.007(3) 0.011(3) -0.002(3)
H10 0.024(3) 0.022(3) 0.019(3) 0.003(3) -0.005(2) 0.005(2)
H11 0.025(3) 0.013(2) 0.026(3) 0.004(2) -0.004(2) 0.006(2)
H12 0.024(3) 0.024(3) 0.020(3) -0.002(3) 0.000(2) -0.001(2)

loop_
_atom_type_symbol
_atom_type_description
_atom_type_scat_dispersion_real
_atom_type_scat_dispersion_imag
_atom_type_scat_source
C C 0 0 'Hirshfeld partitioning of a quantum chemical wavefunction (B3LYP).'
H H 0 0 'Hirshfeld partitioning of a quantum chemical wavefunction (B3LYP).'
O O 0 0 'Hirshfeld partitioning of a quantum chemical wavefunction (B3LYP).'

loop_
_geom_angle_atom_site_label_1
_geom_angle_site_symmetry_1
_geom_angle_atom_site_label_2
_geom_angle_site_symmetry_2
_geom_angle_atom_site_label_3
_geom_angle_site_symmetry_3
_geom_angle
_geom_angle_publ_flag
O1 . C1 . C2 . 112.040(14) yes
O2 . C2 . C1 . 106.877(14) yes
O2 . C2 . C3 . 110.287(14) yes
O3 . C3 . C2 . 110.206(13) yes
O3 . C3 . C4 . 108.828(13) yes
O4 . C4 . C3 . 111.050(13) yes
O4 . C4 . C5 . 109.794(14) yes
O5 . C5 . C4 . 111.226(15) yes
O1 . C1 . H1 . 109.9(3) yes
O1 . C1 . H2 . 107.7(3) yes
O2 . C2 . H3 . 109.7(2) yes
O3 . C3 . H4 . 108.9(2) yes
O4 . C4 . H5 . 109.2(2) yes
O5 . C5 . H6 . 110.9(3) yes
O5 . C5 . H7 . 108.1(3) yes
C1 . O1 . H8 . 112.5(3) yes
C2 . O2 . H9 . 109.0(3) yes
C3 . O3 . H10 . 107.5(3) yes
C4 . O4 . H11 . 107.1(3) yes
C5 . O5 . H12 . 108.4(3) yes
C1 . C2 . C3 . 111.670(14) yes
C2 . C3 . C4 . 113.233(14) yes
C3 . C4 . C5 . 110.245(14) yes
C1 . C2 . H3 . 108.8(2) yes
C2 . C1 . H1 . 108.3(2) yes
C2 . C1 . H2 . 110.9(3) yes
C2 . C3 . H4 . 108.1(2) yes
C3 . C2 . H3 . 109.5(2) yes
C3 . C4 . H5 . 109.0(2) yes
C4 . C3 . H4 . 107.4(2) yes
C4 . C5 . H6 . 109.7(3) yes
C4 . C5 . H7 . 109.2(2) yes
C5 . C4 . H5 . 107.4(2) yes
H1 . C1 . H2 . 108.0(4) yes
H6 . C5 . H7 . 107.7(4) yes

loop_
_geom_bond_atom_site_label_1
_geom_bond_site_symmetry_1
_geom_bond_atom_site_label_2
_geom_bond_site_symmetry_2
_geom_bond_distance
_geom_bond_publ_flag
O1 . C1 . 1.4240(2) yes
O2 . C2 . 1.4290(2) yes
O3 . C3 . 1.4267(2) yes
O4 . C4 . 1.4347(2) yes
O5 . C5 . 1.4208(2) yes
O1 . H8 . 0.993(5) yes
O2 . H9 . 0.976(5) yes
O3 . H10 . 0.990(5) yes
O4 . H11 . 0.975(5) yes
O5 . H12 . 0.979(6) yes
C1 . C2 . 1.5182(2) yes
C2 . C3 . 1.5356(2) yes
C3 . C4 . 1.5313(2) yes
C4 . C5 . 1.5211(2) yes
C1 . H1 . 1.101(5) yes
C1 . H2 . 1.081(5) yes
C2 . H3 . 1.103(4) yes
C3 . H4 . 1.098(4) yes
C4 . H5 . 1.094(4) yes
C5 . H6 . 1.088(4) yes
C5 . H7 . 1.100(5) yes
